data_4037107
loop_
_publ_author_name
'Liu, Qiuxin'
'Gao, Xiuxiu'
'Zhong, Hao'
'Song, Jinsheng'
'Wang, Hua'

_publ_section_title
;
 Planar Heptathienoacenes Based on Unsymmetric
 Dithieno[3,2-b:3',4'-d]thiophene: Synthesis and Photophysical Properties.
;
_journal_issue 18
_journal_name_full 'The Journal of organic chemistry'
_journal_page_first 8612
_journal_page_last 8616
_journal_paper_doi 10.1021/acs.joc.6b01506
_journal_volume 81
_journal_year 2016
_chemical_formula_sum 'C14 H21 Br S3 Si2'
_chemical_formula_weight 421.58
_space_group_IT_number 14
_space_group_name_Hall '-P 2ybc'
_space_group_name_H-M_alt 'P 1 21/c 1'
_symmetry_cell_setting monoclinic
_symmetry_space_group_name_H-M 'P 1 21/c 1'
_atom_sites_solution_hydrogens geom
_atom_sites_solution_primary direct
_atom_sites_solution_secondary difmap
_audit_creation_method SHELXL-97
_cell_angle_alpha 90.00
_cell_angle_beta 101.359(12)
_cell_angle_gamma 90.00
_cell_formula_units_Z 4
_cell_length_a 16.786(11)
_cell_length_b 10.680(7)
_cell_length_c 11.708(8)
_cell_measurement_reflns_used 3166
_cell_measurement_temperature 296(2)
_cell_measurement_theta_max 23.82
_cell_measurement_theta_min 2.27
_cell_volume 2058(2)
_computing_cell_refinement 'Bruker SMART'
_computing_data_collection 'Bruker SMART'
_computing_data_reduction 'Bruker SAINT'
_computing_molecular_graphics 'Bruker SHELXTL'
_computing_publication_material 'Bruker SHELXTL'
_computing_structure_refinement 'Bruker SHELXTL'
_computing_structure_solution 'Bruker SHELXTL'
_diffrn_ambient_temperature 296(2)
_diffrn_measured_fraction_theta_full 0.988
_diffrn_measured_fraction_theta_max 0.988
_diffrn_measurement_device_type 'CCD area detector'
_diffrn_measurement_method 'phi and omega scans'
_diffrn_radiation_monochromator graphite
_diffrn_radiation_source 'fine-focus sealed tube'
_diffrn_radiation_type MoK\a
_diffrn_radiation_wavelength 0.71073
_diffrn_reflns_av_R_equivalents 0.0301
_diffrn_reflns_av_sigmaI/netI 0.0381
_diffrn_reflns_limit_h_max 19
_diffrn_reflns_limit_h_min -19
_diffrn_reflns_limit_k_max 12
_diffrn_reflns_limit_k_min -12
_diffrn_reflns_limit_l_max 13
_diffrn_reflns_limit_l_min -7
_diffrn_reflns_number 10073
_diffrn_reflns_theta_full 25.00
_diffrn_reflns_theta_max 25.00
_diffrn_reflns_theta_min 2.60
_exptl_absorpt_coefficient_mu 2.408
_exptl_absorpt_correction_T_max 0.5129
_exptl_absorpt_correction_T_min 0.3789
_exptl_absorpt_correction_type multi-scan
_exptl_absorpt_process_details SADABS
_exptl_crystal_colour colorless
_exptl_crystal_density_diffrn 1.361
_exptl_crystal_density_method 'not measured'
_exptl_crystal_description block
_exptl_crystal_F_000 864
_exptl_crystal_size_max 0.50
_exptl_crystal_size_mid 0.39
_exptl_crystal_size_min 0.32
_refine_diff_density_max 0.384
_refine_diff_density_min -0.564
_refine_diff_density_rms 0.062
_refine_ls_extinction_method none
_refine_ls_goodness_of_fit_ref 1.033
_refine_ls_hydrogen_treatment constr
_refine_ls_matrix_type full
_refine_ls_number_parameters 181
_refine_ls_number_reflns 3575
_refine_ls_number_restraints 0
_refine_ls_restrained_S_all 1.033
_refine_ls_R_factor_all 0.0566
_refine_ls_R_factor_gt 0.0388
_refine_ls_shift/su_max 0.001
_refine_ls_shift/su_mean 0.000
_refine_ls_structure_factor_coef Fsqd
_refine_ls_weighting_details 'calc w=1/[\s^2^(Fo^2^)+(0.0711P)^2^+0.0000P] where P=(Fo^2^+2Fc^2^)/3'
_refine_ls_weighting_scheme calc
_refine_ls_wR_factor_gt 0.1092
_refine_ls_wR_factor_ref 0.1161
_reflns_number_gt 2715
_reflns_number_total 3575
_reflns_threshold_expression >2sigma(I)
_cod_data_source_file jo6b01506_si_002.cif
_cod_data_source_block 3
_cod_depositor_comments
;
The following automatic conversions were performed:

data item '_exptl_absorpt_correction_type' value 'Multi-scan' was
changed to 'multi-scan' in accordance with the
/home/saulius/struct/COD-crude-data/automatic-downloads/DataCite-retrospective/ACS/depositions/lib/dictionaries/cif_core.dic
dictionary named 'cif_core.dic' version 2.4.2 last updated on
2011-04-26.

data item '_symmetry_cell_setting' value 'Monoclinic' was changed to
'monoclinic' in accordance with the
/home/saulius/struct/COD-crude-data/automatic-downloads/DataCite-retrospective/ACS/depositions/lib/dictionaries/cif_core.dic
dictionary named 'cif_core.dic' version 2.4.2 last updated on
2011-04-26.

Automatic conversion script
Id: cif_fix_values 6909 2019-04-08 15:41:33Z antanas 
;
_cod_original_sg_symbol_H-M 'P2(1)/c  '
_cod_database_code 4037107

loop_
_symmetry_equiv_pos_as_xyz
'x, y, z'
'-x, y+1/2, -z+1/2'
'-x, -y, -z'
'x, -y-1/2, z-1/2'

loop_
_atom_site_label
_atom_site_type_symbol
_atom_site_fract_x
_atom_site_fract_y
_atom_site_fract_z
_atom_site_U_iso_or_equiv
_atom_site_adp_type
_atom_site_occupancy
_atom_site_symmetry_multiplicity
_atom_site_calc_flag
_atom_site_refinement_flags
Br1 Br 0.40372(2) 0.56409(4) 0.91150(4) 0.07675(19) Uani 1 1 d .
C1 C 0.29204(18) 0.5251(3) 0.8757(2) 0.0445(7) Uani 1 1 d .
C2 C 0.25929(18) 0.4405(3) 0.7852(2) 0.0421(7) Uani 1 1 d .
C3 C 0.17750(19) 0.4238(3) 0.7739(2) 0.0425(7) Uani 1 1 d .
C4 C 0.23778(19) 0.5743(3) 0.9358(3) 0.0458(7) Uani 1 1 d .
C5 C 0.3292(4) 0.6321(5) 1.1807(4) 0.1087(16) Uani 1 1 d .
H5A H 0.3367 0.6914 1.2435 0.163 Uiso 1 1 calc R
H5B H 0.3797 0.6203 1.1553 0.163 Uiso 1 1 calc R
H5C H 0.3114 0.5537 1.2069 0.163 Uiso 1 1 calc R
C6 C 0.2834(4) 0.8415(4) 1.0020(4) 0.1047(18) Uani 1 1 d .
H6A H 0.2910 0.9030 1.0629 0.157 Uiso 1 1 calc R
H6B H 0.2420 0.8695 0.9384 0.157 Uiso 1 1 calc R
H6C H 0.3334 0.8298 0.9753 0.157 Uiso 1 1 calc R
C7 C 0.1537(3) 0.7109(4) 1.1038(4) 0.0918(14) Uani 1 1 d .
H7A H 0.1594 0.7704 1.1664 0.138 Uiso 1 1 calc R
H7B H 0.1366 0.6318 1.1296 0.138 Uiso 1 1 calc R
H7C H 0.1138 0.7406 1.0391 0.138 Uiso 1 1 calc R
C8 C 0.0039(3) 0.3410(5) 0.7094(4) 0.0964(14) Uani 1 1 d .
H8A H -0.0127 0.4270 0.6997 0.145 Uiso 1 1 calc R
H8B H 0.0067 0.3164 0.7889 0.145 Uiso 1 1 calc R
H8C H -0.0347 0.2892 0.6592 0.145 Uiso 1 1 calc R
C9 C 0.1388(4) 0.1558(4) 0.6897(4) 0.1019(16) Uani 1 1 d .
H9A H 0.1017 0.1040 0.6372 0.153 Uiso 1 1 calc R
H9B H 0.1396 0.1298 0.7684 0.153 Uiso 1 1 calc R
H9C H 0.1923 0.1480 0.6730 0.153 Uiso 1 1 calc R
C10 C 0.1031(3) 0.3733(5) 0.5199(3) 0.1006(15) Uani 1 1 d .
H10A H 0.0854 0.4588 0.5107 0.151 Uiso 1 1 calc R
H10B H 0.0662 0.3212 0.4673 0.151 Uiso 1 1 calc R
H10C H 0.1566 0.3663 0.5030 0.151 Uiso 1 1 calc R
C11 C 0.37397(19) 0.2587(3) 0.7823(3) 0.0485(8) Uani 1 1 d .
C12 C 0.3601(2) 0.2130(4) 0.8847(3) 0.0697(11) Uani 1 1 d .
H12 H 0.3163 0.2364 0.9177 0.084 Uiso 1 1 calc R
C13 C 0.4829(2) 0.1163(3) 0.8387(3) 0.0565(9) Uani 1 1 d .
H13 H 0.5297 0.0711 0.8351 0.068 Uiso 1 1 calc R
C14 C 0.4428(2) 0.2054(4) 0.7520(3) 0.0715(11) Uani 1 1 d .
H14 H 0.4610 0.2245 0.6840 0.086 Uiso 1 1 calc R
S1 S 0.14400(5) 0.51485(7) 0.87630(6) 0.0472(2) Uani 1 1 d .
S2 S 0.31510(6) 0.36842(8) 0.69001(7) 0.0599(3) Uani 1 1 d .
S3 S 0.43088(8) 0.10932(12) 0.94485(10) 0.0880(4) Uani 1 1 d .
Si1 Si 0.25194(7) 0.69176(9) 1.05829(8) 0.0618(3) Uani 1 1 d .
Si2 Si 0.10514(7) 0.32255(9) 0.67131(8) 0.0610(3) Uani 1 1 d .

loop_
_atom_site_aniso_label
_atom_site_aniso_U_11
_atom_site_aniso_U_22
_atom_site_aniso_U_33
_atom_site_aniso_U_23
_atom_site_aniso_U_13
_atom_site_aniso_U_12
Br1 0.0434(2) 0.1022(4) 0.0855(3) 0.0004(2) 0.01464(19) -0.01016(19)
C1 0.0406(17) 0.0488(17) 0.0455(16) 0.0077(14) 0.0122(13) 0.0038(14)
C2 0.0455(18) 0.0437(17) 0.0404(16) 0.0056(13) 0.0164(13) 0.0121(13)
C3 0.0522(19) 0.0395(16) 0.0360(15) -0.0015(12) 0.0095(13) 0.0058(13)
C4 0.0474(18) 0.0458(17) 0.0459(17) -0.0029(13) 0.0133(14) -0.0018(14)
C5 0.119(4) 0.137(4) 0.061(3) -0.010(3) -0.003(3) -0.017(3)
C6 0.170(5) 0.061(3) 0.096(3) -0.020(2) 0.059(3) -0.030(3)
C7 0.114(4) 0.086(3) 0.089(3) -0.027(2) 0.050(3) -0.004(3)
C8 0.074(3) 0.125(4) 0.087(3) -0.020(3) 0.008(2) -0.033(3)
C9 0.164(5) 0.055(2) 0.090(3) -0.021(2) 0.033(3) -0.016(3)
C10 0.107(4) 0.143(4) 0.047(2) 0.002(3) 0.003(2) -0.025(3)
C11 0.0510(19) 0.0509(19) 0.0468(17) 0.0061(14) 0.0173(14) 0.0127(15)
C12 0.075(3) 0.083(3) 0.061(2) 0.0254(19) 0.0368(19) 0.035(2)
C13 0.0479(19) 0.065(2) 0.063(2) 0.0205(17) 0.0275(15) 0.0335(17)
C14 0.069(2) 0.087(3) 0.068(2) 0.019(2) 0.0373(19) 0.031(2)
S1 0.0422(5) 0.0515(5) 0.0508(5) -0.0088(3) 0.0158(3) 0.0021(3)
S2 0.0760(6) 0.0671(6) 0.0435(4) 0.0145(4) 0.0286(4) 0.0340(5)
S3 0.0986(9) 0.0955(8) 0.0755(7) 0.0301(6) 0.0312(6) 0.0375(7)
Si1 0.0835(7) 0.0563(6) 0.0488(5) -0.0143(4) 0.0212(5) -0.0143(5)
Si2 0.0766(7) 0.0612(6) 0.0437(5) -0.0084(4) 0.0086(5) -0.0144(5)

loop_
_atom_type_symbol
_atom_type_description
_atom_type_scat_dispersion_real
_atom_type_scat_dispersion_imag
_atom_type_scat_source
C C 0.0033 0.0016 'International Tables Vol C Tables 4.2.6.8 and 6.1.1.4'
H H 0.0000 0.0000 'International Tables Vol C Tables 4.2.6.8 and 6.1.1.4'
Si Si 0.0817 0.0704 'International Tables Vol C Tables 4.2.6.8 and 6.1.1.4'
S S 0.1246 0.1234 'International Tables Vol C Tables 4.2.6.8 and 6.1.1.4'
Br Br -0.2901 2.4595 'International Tables Vol C Tables 4.2.6.8 and 6.1.1.4'

loop_
_geom_angle_atom_site_label_1
_geom_angle_atom_site_label_2
_geom_angle_atom_site_label_3
_geom_angle
C4 C1 C2 115.6(3)
C4 C1 Br1 122.4(2)
C2 C1 Br1 121.9(2)
C3 C2 C1 112.9(2)
C3 C2 S2 122.1(2)
C1 C2 S2 124.9(2)
C2 C3 S1 108.7(2)
C2 C3 Si2 130.5(2)
S1 C3 Si2 120.85(18)
C1 C4 S1 107.5(2)
C1 C4 Si1 130.8(3)
S1 C4 Si1 121.63(17)
Si1 C5 H5A 109.5
Si1 C5 H5B 109.5
H5A C5 H5B 109.5
Si1 C5 H5C 109.5
H5A C5 H5C 109.5
H5B C5 H5C 109.5
Si1 C6 H6A 109.5
Si1 C6 H6B 109.5
H6A C6 H6B 109.5
Si1 C6 H6C 109.5
H6A C6 H6C 109.5
H6B C6 H6C 109.5
Si1 C7 H7A 109.5
Si1 C7 H7B 109.5
H7A C7 H7B 109.5
Si1 C7 H7C 109.5
H7A C7 H7C 109.5
H7B C7 H7C 109.5
Si2 C8 H8A 109.5
Si2 C8 H8B 109.5
H8A C8 H8B 109.5
Si2 C8 H8C 109.5
H8A C8 H8C 109.5
H8B C8 H8C 109.5
Si2 C9 H9A 109.5
Si2 C9 H9B 109.5
H9A C9 H9B 109.5
Si2 C9 H9C 109.5
H9A C9 H9C 109.5
H9B C9 H9C 109.5
Si2 C10 H10A 109.5
Si2 C10 H10B 109.5
H10A C10 H10B 109.5
Si2 C10 H10C 109.5
H10A C10 H10C 109.5
H10B C10 H10C 109.5
C12 C11 C14 111.9(3)
C12 C11 S2 127.6(2)
C14 C11 S2 120.6(2)
C11 C12 S3 112.3(2)
C11 C12 H12 123.9
S3 C12 H12 123.9
C14 C13 S3 108.2(2)
C14 C13 H13 125.9
S3 C13 H13 125.9
C11 C14 C13 112.5(3)
C11 C14 H14 123.8
C13 C14 H14 123.8
C4 S1 C3 95.32(15)
C11 S2 C2 101.88(14)
C13 S3 C12 95.17(16)
C7 Si1 C6 110.0(2)
C7 Si1 C5 110.2(2)
C6 Si1 C5 111.7(3)
C7 Si1 C4 107.96(18)
C6 Si1 C4 107.86(18)
C5 Si1 C4 109.0(2)
C10 Si2 C8 110.8(2)
C10 Si2 C9 109.8(2)
C8 Si2 C9 110.2(2)
C10 Si2 C3 109.44(19)
C8 Si2 C3 107.09(17)
C9 Si2 C3 109.5(2)

loop_
_geom_bond_atom_site_label_1
_geom_bond_atom_site_label_2
_geom_bond_distance
Br1 C1 1.885(3)
C1 C4 1.362(4)
C1 C2 1.419(4)
C2 C3 1.365(4)
C2 S2 1.767(3)
C3 S1 1.721(3)
C3 Si2 1.875(3)
C4 S1 1.713(3)
C4 Si1 1.884(3)
C5 Si1 1.847(5)
C5 H5A 0.9600
C5 H5B 0.9600
C5 H5C 0.9600
C6 Si1 1.846(4)
C6 H6A 0.9600
C6 H6B 0.9600
C6 H6C 0.9600
C7 Si1 1.841(4)
C7 H7A 0.9600
C7 H7B 0.9600
C7 H7C 0.9600
C8 Si2 1.850(5)
C8 H8A 0.9600
C8 H8B 0.9600
C8 H8C 0.9600
C9 Si2 1.867(5)
C9 H9A 0.9600
C9 H9B 0.9600
C9 H9C 0.9600
C10 Si2 1.848(4)
C10 H10A 0.9600
C10 H10B 0.9600
C10 H10C 0.9600
C11 C12 1.356(4)
C11 C14 1.395(4)
C11 S2 1.760(3)
C12 S3 1.674(4)
C12 H12 0.9300
C13 C14 1.456(5)
C13 S3 1.655(3)
C13 H13 0.9300
C14 H14 0.9300

loop_
_geom_torsion_atom_site_label_1
_geom_torsion_atom_site_label_2
_geom_torsion_atom_site_label_3
_geom_torsion_atom_site_label_4
_geom_torsion
C4 C1 C2 C3 0.4(4)
Br1 C1 C2 C3 179.4(2)
C4 C1 C2 S2 177.2(2)
Br1 C1 C2 S2 -3.8(4)
C1 C2 C3 S1 0.3(3)
S2 C2 C3 S1 -176.70(15)
C1 C2 C3 Si2 -179.1(2)
S2 C2 C3 Si2 3.9(4)
C2 C1 C4 S1 -0.8(3)
Br1 C1 C4 S1 -179.77(15)
C2 C1 C4 Si1 -178.1(2)
Br1 C1 C4 Si1 2.9(4)
C14 C11 C12 S3 1.4(5)
S2 C11 C12 S3 179.7(2)
C12 C11 C14 C13 -1.1(5)
S2 C11 C14 C13 -179.5(3)
S3 C13 C14 C11 0.3(4)
C1 C4 S1 C3 0.8(2)
Si1 C4 S1 C3 178.43(19)
C2 C3 S1 C4 -0.6(2)
Si2 C3 S1 C4 178.87(18)
C12 C11 S2 C2 19.7(4)
C14 C11 S2 C2 -162.2(3)
C3 C2 S2 C11 -110.9(3)
C1 C2 S2 C11 72.5(3)
C14 C13 S3 C12 0.4(3)
C11 C12 S3 C13 -1.1(4)
C1 C4 Si1 C7 -177.3(3)
S1 C4 Si1 C7 5.6(3)
C1 C4 Si1 C6 63.8(4)
S1 C4 Si1 C6 -113.2(3)
C1 C4 Si1 C5 -57.6(4)
S1 C4 Si1 C5 125.4(3)
C2 C3 Si2 C10 -62.3(3)
S1 C3 Si2 C10 118.4(3)
C2 C3 Si2 C8 177.5(3)
S1 C3 Si2 C8 -1.8(3)
C2 C3 Si2 C9 58.1(3)
S1 C3 Si2 C9 -121.3(2)
